data_2236651
loop_
_publ_author_name
'Benslimane, Meriem'
'Merazig, Hocine'
'Daran, Jean-Claude'
'Zeghouan, Ouahida'

_publ_section_title
;
 4-(Dimethylamino)pyridinium octaaquaerbium(III) tetrachloride monohydrate
;
_journal_coeditor_code SU2511
_journal_issue 11
_journal_name_full 'Acta Crystallographica Section E'
_journal_page_first m1388
_journal_page_last m1389
_journal_paper_doi 10.1107/S1600536812043048
_journal_volume 68
_journal_year 2012
_chemical_formula_iupac '(C7 H11 N2) [Er (H2 O)8] Cl4, H2 O'
_chemical_formula_moiety 'C7 H11 N2 +, Er H16 O8 3+, 4(Cl -), H2 O'
_chemical_formula_sum 'C7 H29 Cl4 Er N2 O9'
_chemical_formula_weight 594.38
_chemical_name_systematic
;
4-(Dimethylamino)pyridinium octaaquaerbium(III) tetrachloride monohydrate
;
_space_group_IT_number 2
_symmetry_cell_setting triclinic
_symmetry_space_group_name_Hall '-P 1'
_symmetry_space_group_name_H-M 'P -1'
_atom_sites_solution_hydrogens geom
_atom_sites_solution_primary direct
_atom_sites_solution_secondary difmap
_audit_creation_method SHELXL-97
_cell_angle_alpha 105.831(3)
_cell_angle_beta 101.498(3)
_cell_angle_gamma 90.919(3)
_cell_formula_units_Z 2
_cell_length_a 7.8775(3)
_cell_length_b 9.3601(4)
_cell_length_c 15.2593(6)
_cell_measurement_reflns_used 17643
_cell_measurement_temperature 180
_cell_measurement_theta_max 28.4729
_cell_measurement_theta_min 2.8337
_cell_volume 1057.77(8)
_computing_cell_refinement 'CrysAlis PRO (Agilent, 2011)'
_computing_data_collection 'CrysAlis PRO (Agilent, 2011)'
_computing_data_reduction 'CrysAlis PRO (Agilent, 2011)'
_computing_molecular_graphics 'ORTEPIII (Burnett & Johnson, 1996) and ORTEP-3 for Windows (Farrugia, 2012)'
_computing_publication_material 'SHELXL97 (Sheldrick, 2008)'
_computing_structure_refinement 'SHELXL97 (Sheldrick, 2008)'
_computing_structure_solution 'SIR92 (Altomare <i>et al.</i>, 1993)'
_diffrn_ambient_temperature 180
_diffrn_detector_area_resol_mean 8.2632
_diffrn_measured_fraction_theta_full 0.999
_diffrn_measured_fraction_theta_max 0.999
_diffrn_measurement_device_type 'Agilent Xcalibur Sapphire1'
_diffrn_measurement_method '\w scan'
_diffrn_radiation_monochromator graphite
_diffrn_radiation_source 'fine-focus sealed tube'
_diffrn_radiation_type MoK\a
_diffrn_radiation_wavelength 0.71073
_diffrn_reflns_av_R_equivalents 0.0308
_diffrn_reflns_av_sigmaI/netI 0.0196
_diffrn_reflns_limit_h_max 9
_diffrn_reflns_limit_h_min -9
_diffrn_reflns_limit_k_max 11
_diffrn_reflns_limit_k_min -11
_diffrn_reflns_limit_l_max 19
_diffrn_reflns_limit_l_min -19
_diffrn_reflns_number 21843
_diffrn_reflns_theta_full 26.37
_diffrn_reflns_theta_max 26.37
_diffrn_reflns_theta_min 2.84
_exptl_absorpt_coefficient_mu 4.508
_exptl_absorpt_correction_T_max 0.666
_exptl_absorpt_correction_T_min 0.415
_exptl_absorpt_correction_type multi-scan
_exptl_absorpt_process_details
;
(CrysAlis PRO; Agilent, 2011)
;
_exptl_crystal_colour pink
_exptl_crystal_density_diffrn 1.866
_exptl_crystal_density_method 'not measured'
_exptl_crystal_description plate
_exptl_crystal_F_000 586
_exptl_crystal_size_max 0.35
_exptl_crystal_size_mid 0.17
_exptl_crystal_size_min 0.09
_refine_diff_density_max 0.384
_refine_diff_density_min -0.835
_refine_ls_extinction_method none
_refine_ls_goodness_of_fit_ref 1.121
_refine_ls_hydrogen_treatment constr
_refine_ls_matrix_type full
_refine_ls_number_parameters 210
_refine_ls_number_reflns 4315
_refine_ls_number_restraints 0
_refine_ls_restrained_S_all 1.121
_refine_ls_R_factor_all 0.0166
_refine_ls_R_factor_gt 0.0151
_refine_ls_shift/su_max 0.013
_refine_ls_shift/su_mean 0.000
_refine_ls_structure_factor_coef Fsqd
_refine_ls_weighting_details 'calc w=1/[\s^2^(Fo^2^)+(0.0184P)^2^+0.1863P] where P=(Fo^2^+2Fc^2^)/3'
_refine_ls_weighting_scheme calc
_refine_ls_wR_factor_gt 0.0369
_refine_ls_wR_factor_ref 0.0376
_reflns_number_gt 4110
_reflns_number_total 4315
_reflns_threshold_expression I>2\s(I)
_cod_data_source_file su2511.cif
_cod_data_source_block I
_cod_database_code 2236651
_cod_database_fobs_code 2236651

loop_
_symmetry_equiv_pos_as_xyz
'x, y, z'
'-x, -y, -z'

loop_
_atom_site_type_symbol
_atom_site_label
_atom_site_fract_x
_atom_site_fract_y
_atom_site_fract_z
_atom_site_U_iso_or_equiv
_atom_site_adp_type
_atom_site_calc_flag
_atom_site_refinement_flags
_atom_site_occupancy
_atom_site_symmetry_multiplicity
Er Er1 0.784214(11) 0.328931(10) 0.139815(6) 0.01301(4) Uani d . 1 1
O O1 0.6913(2) 0.08907(17) 0.13083(13) 0.0290(4) Uani d . 1 1
H H11 0.7409 0.0112 0.1094 0.043 Uiso d R 1 1
H H12 0.5921 0.0645 0.1382 0.043 Uiso d R 1 1
O O2 0.49910(19) 0.33181(16) 0.16570(11) 0.0196(3) Uani d . 1 1
H H21 0.4352 0.2530 0.1551 0.029 Uiso d R 1 1
H H22 0.4382 0.4056 0.1716 0.029 Uiso d R 1 1
O O3 0.8148(2) 0.37949(19) 0.29989(11) 0.0246(4) Uani d . 1 1
H H31 0.7391 0.4245 0.3275 0.037 Uiso d R 1 1
H H32 0.9063 0.3747 0.3382 0.037 Uiso d R 1 1
O O4 0.71203(19) 0.58031(16) 0.18827(11) 0.0202(3) Uani d . 1 1
H H41 0.7442 0.6380 0.1593 0.030 Uiso d R 1 1
H H42 0.6119 0.6010 0.1983 0.030 Uiso d R 1 1
O O5 0.9675(2) 0.48121(18) 0.09471(12) 0.0231(4) Uani d . 1 1
H H51 0.9316 0.5525 0.0728 0.035 Uiso d R 1 1
H H52 1.0724 0.5045 0.1238 0.035 Uiso d R 1 1
O O6 0.8996(2) 0.16376(17) 0.02461(11) 0.0222(3) Uani d . 1 1
H H61 0.9847 0.1931 0.0055 0.033 Uiso d R 1 1
H H62 0.8278 0.1097 -0.0222 0.033 Uiso d R 1 1
O O7 1.0635(2) 0.27890(19) 0.20245(12) 0.0275(4) Uani d . 1 1
H H71 1.1090 0.3133 0.2597 0.041 Uiso d R 1 1
H H72 1.1158 0.2053 0.1770 0.041 Uiso d R 1 1
O O8 0.6080(2) 0.33727(19) 0.00199(11) 0.0253(4) Uani d . 1 1
H H81 0.4987 0.3160 -0.0103 0.038 Uiso d R 1 1
H H82 0.6398 0.3342 -0.0486 0.038 Uiso d R 1 1
N N1 0.5425(3) -0.0329(2) 0.34543(14) 0.0269(5) Uani d . 1 1
H H1 0.4717 -0.0651 0.2923 0.032 Uiso calc R 1 1
N N2 0.8825(3) 0.1213(2) 0.59717(14) 0.0255(4) Uani d . 1 1
C C1 0.7717(3) 0.0707(3) 0.51542(16) 0.0205(5) Uani d . 1 1
C C2 0.7091(3) -0.0813(3) 0.47840(17) 0.0228(5) Uani d . 1 1
H H2 0.7453 -0.1490 0.5117 0.027 Uiso calc R 1 1
C C3 0.5969(3) -0.1280(3) 0.39497(17) 0.0250(5) Uani d . 1 1
H H3 0.5568 -0.2279 0.3715 0.030 Uiso calc R 1 1
C C4 0.5976(3) 0.1126(3) 0.37797(18) 0.0290(6) Uani d . 1 1
H H4 0.5576 0.1769 0.3428 0.035 Uiso calc R 1 1
C C5 0.7091(3) 0.1666(3) 0.46032(18) 0.0264(5) Uani d . 1 1
H H5 0.7456 0.2674 0.4814 0.032 Uiso calc R 1 1
C C6 0.9502(4) 0.2769(3) 0.6311(2) 0.0363(6) Uani d . 1 1
H H6A 0.9889 0.3059 0.5822 0.054 Uiso calc R 1 1
H H6B 1.0459 0.2891 0.6832 0.054 Uiso calc R 1 1
H H6C 0.8602 0.3383 0.6504 0.054 Uiso calc R 1 1
C C7 0.9373(3) 0.0284(3) 0.65895(18) 0.0331(6) Uani d . 1 1
H H7A 0.8482 -0.0493 0.6484 0.050 Uiso calc R 1 1
H H7B 0.9571 0.0883 0.7226 0.050 Uiso calc R 1 1
H H7C 1.0427 -0.0150 0.6465 0.050 Uiso calc R 1 1
Cl Cl1 0.32218(7) 0.03390(6) 0.16034(4) 0.01959(11) Uani d . 1 1
Cl Cl2 0.33046(7) 0.63783(6) 0.19098(4) 0.02174(12) Uani d . 1 1
Cl Cl4 0.78967(7) 0.76450(6) 0.05870(4) 0.02396(12) Uani d . 1 1
Cl Cl3 1.20318(8) 0.38429(7) 0.41119(4) 0.03275(15) Uani d . 1 1
O O1W 0.5751(2) 0.5134(2) 0.38849(12) 0.0326(4) Uani d . 1 1
H H1W 0.4701 0.4892 0.3866 0.049 Uiso d R 1 1
H H2W 0.6335 0.5310 0.4439 0.049 Uiso d R 1 1

loop_
_atom_site_aniso_label
_atom_site_aniso_U_11
_atom_site_aniso_U_22
_atom_site_aniso_U_33
_atom_site_aniso_U_12
_atom_site_aniso_U_13
_atom_site_aniso_U_23
Er1 0.01068(5) 0.01438(6) 0.01302(6) 0.00048(4) 0.00106(4) 0.00335(4)
O1 0.0269(9) 0.0144(8) 0.0502(12) 0.0028(7) 0.0212(8) 0.0073(8)
O2 0.0153(8) 0.0132(7) 0.0304(9) 0.0007(6) 0.0061(7) 0.0052(7)
O3 0.0201(8) 0.0383(10) 0.0147(8) 0.0082(7) 0.0020(7) 0.0075(7)
O4 0.0182(8) 0.0181(8) 0.0250(9) 0.0000(6) 0.0059(7) 0.0062(7)
O5 0.0150(8) 0.0236(9) 0.0343(10) 0.0008(6) 0.0043(7) 0.0149(8)
O6 0.0164(8) 0.0263(9) 0.0194(8) -0.0032(6) 0.0059(6) -0.0024(7)
O7 0.0196(9) 0.0364(10) 0.0200(9) 0.0126(7) -0.0023(7) 0.0014(7)
O8 0.0152(8) 0.0432(11) 0.0168(8) 0.0004(7) 0.0002(6) 0.0097(8)
N1 0.0245(11) 0.0337(12) 0.0179(10) -0.0012(9) -0.0032(8) 0.0052(9)
N2 0.0265(11) 0.0243(11) 0.0207(11) -0.0009(8) -0.0026(9) 0.0036(9)
C1 0.0179(11) 0.0228(12) 0.0202(12) 0.0011(9) 0.0055(9) 0.0042(10)
C2 0.0237(12) 0.0214(12) 0.0229(12) 0.0016(9) 0.0032(10) 0.0069(10)
C3 0.0264(13) 0.0210(12) 0.0250(13) -0.0021(10) 0.0045(10) 0.0031(10)
C4 0.0290(14) 0.0299(14) 0.0295(14) 0.0029(11) 0.0021(11) 0.0136(11)
C5 0.0301(13) 0.0207(12) 0.0285(13) -0.0004(10) 0.0032(11) 0.0091(10)
C6 0.0373(15) 0.0268(14) 0.0338(15) -0.0051(11) -0.0026(12) -0.0021(12)
C7 0.0323(14) 0.0390(16) 0.0246(14) 0.0000(12) -0.0044(11) 0.0108(12)
Cl1 0.0179(3) 0.0183(3) 0.0215(3) -0.0010(2) 0.0016(2) 0.0057(2)
Cl2 0.0182(3) 0.0212(3) 0.0242(3) 0.0015(2) 0.0031(2) 0.0048(2)
Cl4 0.0187(3) 0.0194(3) 0.0383(3) 0.0041(2) 0.0103(2) 0.0123(2)
Cl3 0.0335(3) 0.0336(3) 0.0244(3) -0.0001(3) -0.0101(3) 0.0088(3)
O1W 0.0283(10) 0.0454(11) 0.0188(9) 0.0036(8) 0.0020(7) 0.0022(8)

loop_
_atom_type_symbol
_atom_type_description
_atom_type_scat_dispersion_real
_atom_type_scat_dispersion_imag
_atom_type_scat_source
C C 0.0033 0.0016 'International Tables Vol C Tables 4.2.6.8 and 6.1.1.4'
H H 0.0000 0.0000 'International Tables Vol C Tables 4.2.6.8 and 6.1.1.4'
Cl Cl 0.1484 0.1585 'International Tables Vol C Tables 4.2.6.8 and 6.1.1.4'
Er Er -0.2586 4.9576 'International Tables Vol C Tables 4.2.6.8 and 6.1.1.4'
N N 0.0061 0.0033 'International Tables Vol C Tables 4.2.6.8 and 6.1.1.4'
O O 0.0106 0.0060 'International Tables Vol C Tables 4.2.6.8 and 6.1.1.4'

loop_
_geom_angle_atom_site_label_1
_geom_angle_atom_site_label_2
_geom_angle_atom_site_label_3
_geom_angle
O8 Er1 O1 95.94(6)
O8 Er1 O3 146.14(6)
O1 Er1 O3 86.60(6)
O8 Er1 O7 142.03(6)
O1 Er1 O7 88.39(6)
O3 Er1 O7 71.64(6)
O8 Er1 O5 81.09(6)
O1 Er1 O5 146.98(6)
O3 Er1 O5 114.04(6)
O7 Er1 O5 75.30(6)
O8 Er1 O6 75.79(6)
O1 Er1 O6 71.78(6)
O3 Er1 O6 135.91(6)
O7 Er1 O6 69.84(6)
O5 Er1 O6 75.65(6)
O8 Er1 O2 74.29(6)
O1 Er1 O2 71.93(5)
O3 Er1 O2 74.51(6)
O7 Er1 O2 141.61(6)
O5 Er1 O2 136.56(5)
O6 Er1 O2 129.45(5)
O8 Er1 O4 81.90(6)
O1 Er1 O4 141.90(6)
O3 Er1 O4 75.79(6)
O7 Er1 O4 116.47(6)
O5 Er1 O4 70.61(5)
O6 Er1 O4 141.89(6)
O2 Er1 O4 70.91(5)
Er1 O1 H11 125.4
Er1 O1 H12 124.1
H11 O1 H12 109.5
Er1 O2 H21 122.4
Er1 O2 H22 125.8
H21 O2 H22 109.7
Er1 O3 H31 121.3
Er1 O3 H32 126.0
H31 O3 H32 111.3
Er1 O4 H41 115.9
Er1 O4 H42 121.1
H41 O4 H42 108.9
Er1 O5 H51 122.7
Er1 O5 H52 121.2
H51 O5 H52 108.1
Er1 O6 H61 120.3
Er1 O6 H62 117.0
H61 O6 H62 108.2
Er1 O7 H71 122.0
Er1 O7 H72 124.1
H71 O7 H72 111.0
Er1 O8 H81 122.4
Er1 O8 H82 126.5
H81 O8 H82 108.6
C3 N1 C4 120.7(2)
C3 N1 H1 119.7
C4 N1 H1 119.7
C1 N2 C6 120.7(2)
C1 N2 C7 122.8(2)
C6 N2 C7 116.4(2)
N2 C1 C2 122.3(2)
N2 C1 C5 121.6(2)
C2 C1 C5 116.2(2)
C3 C2 C1 120.3(2)
C3 C2 H2 119.9
C1 C2 H2 119.9
N1 C3 C2 121.2(2)
N1 C3 H3 119.4
C2 C3 H3 119.4
C5 C4 N1 121.3(2)
C5 C4 H4 119.3
N1 C4 H4 119.3
C4 C5 C1 120.4(2)
C4 C5 H5 119.8
C1 C5 H5 119.8
N2 C6 H6A 109.5
N2 C6 H6B 109.5
H6A C6 H6B 109.5
N2 C6 H6C 109.5
H6A C6 H6C 109.5
H6B C6 H6C 109.5
N2 C7 H7A 109.5
N2 C7 H7B 109.5
H7A C7 H7B 109.5
N2 C7 H7C 109.5
H7A C7 H7C 109.5
H7B C7 H7C 109.5
H1W O1W H2W 109.7

loop_
_geom_bond_atom_site_label_1
_geom_bond_atom_site_label_2
_geom_bond_distance
Er1 O8 2.2989(15)
Er1 O1 2.3097(16)
Er1 O3 2.3195(16)
Er1 O7 2.3263(15)
Er1 O5 2.3356(15)
Er1 O6 2.3465(15)
Er1 O2 2.3561(15)
Er1 O4 2.3807(15)
O1 H11 0.8493
O1 H12 0.8484
O2 H21 0.8455
O2 H22 0.8425
O3 H31 0.8495
O3 H32 0.8439
O4 H41 0.8497
O4 H42 0.8485
O5 H51 0.8522
O5 H52 0.8499
O6 H61 0.8514
O6 H62 0.8480
O7 H71 0.8439
O7 H72 0.8498
O8 H81 0.8520
O8 H82 0.8517
N1 C3 1.341(3)
N1 C4 1.347(3)
N1 H1 0.8600
N2 C1 1.331(3)
N2 C6 1.458(3)
N2 C7 1.459(3)
C1 C2 1.419(3)
C1 C5 1.420(3)
C2 C3 1.352(3)
C2 H2 0.9300
C3 H3 0.9300
C4 C5 1.344(4)
C4 H4 0.9300
C5 H5 0.9300
C6 H6A 0.9600
C6 H6B 0.9600
C6 H6C 0.9600
C7 H7A 0.9600
C7 H7B 0.9600
C7 H7C 0.9600
O1W H1W 0.8471
O1W H2W 0.8491

loop_
_geom_hbond_atom_site_label_D
_geom_hbond_atom_site_label_H
_geom_hbond_atom_site_label_A
_geom_hbond_site_symmetry_A
_geom_hbond_distance_DH
_geom_hbond_distance_HA
_geom_hbond_distance_DA
_geom_hbond_angle_DHA
_geom_hbond_publ_flag
N1 H1 Cl1 . 0.86 2.53 3.229(2) 139 yes
O1W H1W Cl3 1_455 0.85 2.44 3.2686(18) 165 yes
O1W H2W Cl3 2_766 0.85 2.25 3.0874(18) 171 yes
O1 H11 Cl4 1_545 0.85 2.29 3.1036(18) 160 yes
O1 H12 Cl1 . 0.85 2.24 3.0863(17) 172 yes
O2 H21 Cl1 . 0.85 2.25 3.0708(17) 164 yes
O2 H22 Cl2 . 0.84 2.31 3.1372(17) 167 yes
O3 H31 O1W . 0.85 1.82 2.671(2) 177 yes
O3 H32 Cl3 . 0.84 2.37 3.1826(17) 162 yes
O4 H41 Cl4 . 0.85 2.25 3.0925(17) 169 yes
O4 H42 Cl2 . 0.85 2.23 3.0685(16) 168 yes
O5 H51 Cl4 . 0.85 2.33 3.1469(18) 160 yes
O5 H52 Cl2 1_655 0.85 2.27 3.0819(18) 161 yes
O6 H61 Cl4 2_765 0.85 2.27 3.1164(17) 171 yes
O6 H62 Cl1 2_655 0.85 2.25 3.0858(17) 169 yes
O7 H71 Cl3 . 0.84 2.19 3.0304(18) 173 yes
O7 H72 Cl1 1_655 0.85 2.30 3.1132(18) 159 yes
O8 H81 Cl4 2_665 0.85 2.29 3.1377(17) 173 yes
O8 H82 Cl2 2_665 0.85 2.31 3.1464(17) 166 yes
C2 H2 Cl3 2_756 0.93 2.77 3.683(3) 169 yes
C3 H3 O1W 1_545 0.93 2.51 3.332(3) 148 yes
C6 H6B O4 2_766 0.96 2.47 3.379(3) 158 yes
